data_4035290
loop_
_publ_author_name
'Choudhary, Sachin'
'Pawar, Amol Prakash'
'Yadav, Jyothi'
'Sharma, Devinder Kumar'
'Kant, Rajni'
'Kumar, Indresh'

_publ_section_title
;
 One-Pot Synthesis of Chiral Tetracyclic Dibenzo[ b,
 f][1,4]oxazepine-Fused 1,2-Dihydropyridines (DHPs) under Metal-Free
 Conditions.
;
_journal_issue 16
_journal_name_full 'The Journal of organic chemistry'
_journal_page_first 9231
_journal_page_last 9239
_journal_paper_doi 10.1021/acs.joc.8b01232
_journal_volume 83
_journal_year 2018
_chemical_formula_moiety 'C18 H12 F N O2'
_chemical_formula_sum 'C18 H12 F N O2'
_chemical_formula_weight 293.29
_space_group_IT_number 19
_space_group_name_Hall 'P 2ac 2ab'
_space_group_name_H-M_alt 'P 21 21 21'
_symmetry_cell_setting orthorhombic
_symmetry_space_group_name_H-M 'P 21 21 21'
_atom_sites_solution_hydrogens geom
_atom_sites_solution_primary direct
_atom_sites_solution_secondary difmap
_audit_creation_method SHELXL-97
_cell_angle_alpha 90.00
_cell_angle_beta 90.00
_cell_angle_gamma 90.00
_cell_formula_units_Z 4
_cell_length_a 4.9570(8)
_cell_length_b 14.3567(19)
_cell_length_c 19.457(3)
_cell_measurement_reflns_used 1172
_cell_measurement_temperature 293(2)
_cell_measurement_theta_max 26.9660
_cell_measurement_theta_min 4.1550
_cell_volume 1384.7(4)
_computing_cell_refinement 'CrysAlisPro (Oxford Diffraction,2010)'
_computing_data_collection 'CrysAlisPro (Oxford Diffraction,2010)'
_computing_data_reduction 'CrysAlisPro (Oxford Diffraction,2010)'
_computing_molecular_graphics 'ORTEP3 (Farrugia, 2012)'
_computing_publication_material 'PLATON (Spek,2009)'
_computing_structure_refinement 'SHELXL-97 (Sheldrick, 2008)'
_computing_structure_solution 'SHELXS-97 (Sheldrick, 2008)'
_diffrn_ambient_temperature 293(2)
_diffrn_detector_area_resol_mean 16.1049
_diffrn_measured_fraction_theta_full 0.983
_diffrn_measured_fraction_theta_max 0.983
_diffrn_measurement_device_type 'Xcalibur, Sapphire3'
_diffrn_measurement_method 'w scans'
_diffrn_radiation_monochromator graphite
_diffrn_radiation_source 'fine-focus sealed tube'
_diffrn_radiation_type MoK\a
_diffrn_radiation_wavelength 0.71073
_diffrn_reflns_av_R_equivalents 0.1170
_diffrn_reflns_av_sigmaI/netI 0.1885
_diffrn_reflns_limit_h_max 5
_diffrn_reflns_limit_h_min -5
_diffrn_reflns_limit_k_max 17
_diffrn_reflns_limit_k_min -14
_diffrn_reflns_limit_l_max 14
_diffrn_reflns_limit_l_min -23
_diffrn_reflns_number 3625
_diffrn_reflns_theta_full 25.00
_diffrn_reflns_theta_max 25.00
_diffrn_reflns_theta_min 3.45
_diffrn_standards_decay_% 0
_diffrn_standards_interval_count 0
_diffrn_standards_interval_time 0
_diffrn_standards_number 0
_exptl_absorpt_coefficient_mu 0.101
_exptl_absorpt_correction_T_max 1.00000
_exptl_absorpt_correction_T_min 0.63577
_exptl_absorpt_process_details 'Crys Alis RED'
_exptl_crystal_colour transparent
_exptl_crystal_density_diffrn 1.407
_exptl_crystal_density_method 'not measured'
_exptl_crystal_description block
_exptl_crystal_F_000 608
_exptl_crystal_size_max 0.3
_exptl_crystal_size_mid 0.2
_exptl_crystal_size_min 0.1
_refine_diff_density_max 0.313
_refine_diff_density_min -0.350
_refine_diff_density_rms 0.073
_refine_ls_abs_structure_details 'Flack H D (1983), Acta Cryst. A39, 876-881'
_refine_ls_abs_structure_Flack -3(5)
_refine_ls_extinction_method none
_refine_ls_goodness_of_fit_ref 1.057
_refine_ls_hydrogen_treatment mixed
_refine_ls_matrix_type full
_refine_ls_number_parameters 199
_refine_ls_number_reflns 2249
_refine_ls_number_restraints 0
_refine_ls_restrained_S_all 1.057
_refine_ls_R_factor_all 0.2260
_refine_ls_R_factor_gt 0.1279
_refine_ls_shift/su_max 0.001
_refine_ls_shift/su_mean 0.000
_refine_ls_structure_factor_coef Fsqd
_refine_ls_weighting_details 'calc w=1/[\s^2^(Fo^2^)+(0.1207P)^2^+0.5586P] where P=(Fo^2^+2Fc^2^)/3'
_refine_ls_weighting_scheme calc
_refine_ls_wR_factor_gt 0.2552
_refine_ls_wR_factor_ref 0.3230
_reflns_number_gt 1031
_reflns_number_total 2249
_reflns_threshold_expression >2sigma(I)
_cod_data_source_file jo8b01232_si_002.cif
_cod_data_source_block dhp-014
_cod_original_sg_symbol_H-M P_21_21_21
_cod_database_code 4035290

loop_
_symmetry_equiv_pos_as_xyz
'x, y, z'
'-x+1/2, -y, z+1/2'
'-x, y+1/2, -z+1/2'
'x+1/2, -y+1/2, -z'

loop_
_atom_site_label
_atom_site_type_symbol
_atom_site_fract_x
_atom_site_fract_y
_atom_site_fract_z
_atom_site_U_iso_or_equiv
_atom_site_adp_type
_atom_site_occupancy
_atom_site_symmetry_multiplicity
_atom_site_calc_flag
_atom_site_refinement_flags
F1 F 0.2792(15) 0.2135(4) 0.1333(3) 0.087(2) Uani 1 1 d .
C12 C 0.2836(19) 0.3781(7) 0.1352(4) 0.050(2) Uani 1 1 d .
C7 C 0.3827(18) 0.4605(6) 0.1106(4) 0.045(2) Uani 1 1 d .
O1 O 0.0364(18) 0.6223(6) 0.0136(4) 0.083(2) Uani 1 1 d .
C8 C 0.5903(18) 0.4585(7) 0.0642(4) 0.050(2) Uani 1 1 d .
H8 H 0.6604 0.5146 0.0483 0.060 Uiso 1 1 calc R
O2 O 0.0621(16) 0.3718(5) 0.1790(3) 0.0651(19) Uani 1 1 d .
C4 C 0.3492(19) 0.6368(6) 0.1046(5) 0.050(2) Uani 1 1 d .
C11 C 0.389(2) 0.2954(6) 0.1115(5) 0.056(3) Uani 1 1 d .
N1 N 0.3262(17) 0.5536(5) 0.2140(4) 0.053(2) Uani 1 1 d .
C9 C 0.697(2) 0.3778(7) 0.0408(5) 0.060(3) Uani 1 1 d .
H9 H 0.8391 0.3789 0.0096 0.071 Uiso 1 1 calc R
C5 C 0.2542(19) 0.5473(5) 0.1393(4) 0.042(2) Uani 1 1 d .
C10 C 0.594(2) 0.2935(7) 0.0634(5) 0.059(3) Uani 1 1 d .
H10 H 0.6613 0.2374 0.0467 0.071 Uiso 1 1 calc R
C18 C 0.170(2) 0.4991(6) 0.2588(4) 0.051(3) Uani 1 1 d .
C6 C 0.221(3) 0.6627(8) 0.0415(6) 0.073(3) Uani 1 1 d .
H6 H 0.2853 0.7159 0.0197 0.088 Uiso 1 1 calc R
C14 C -0.130(2) 0.3720(8) 0.2870(5) 0.071(3) Uani 1 1 d .
H14 H -0.2244 0.3189 0.2738 0.085 Uiso 1 1 calc R
C3 C 0.551(2) 0.6873(7) 0.1293(6) 0.063(3) Uani 1 1 d .
H3 H 0.6148 0.7383 0.1047 0.075 Uiso 1 1 calc R
C17 C 0.124(2) 0.5319(7) 0.3253(5) 0.069(3) Uani 1 1 d .
H17 H 0.2060 0.5874 0.3386 0.083 Uiso 1 1 calc R
C2 C 0.670(2) 0.6634(8) 0.1934(6) 0.065(3) Uani 1 1 d .
H2 H 0.8316 0.6904 0.2072 0.078 Uiso 1 1 calc R
C1 C 0.542(2) 0.6001(8) 0.2341(5) 0.062(3) Uani 1 1 d .
H1 H 0.6097 0.5891 0.2779 0.074 Uiso 1 1 calc R
C13 C 0.040(2) 0.4158(7) 0.2415(5) 0.059(3) Uani 1 1 d .
C16 C -0.033(3) 0.4868(8) 0.3715(5) 0.082(4) Uani 1 1 d .
H16 H -0.0522 0.5103 0.4157 0.098 Uiso 1 1 calc R
C15 C -0.160(3) 0.4079(8) 0.3531(6) 0.084(4) Uani 1 1 d .
H15 H -0.2694 0.3772 0.3847 0.101 Uiso 1 1 calc R

loop_
_atom_site_aniso_label
_atom_site_aniso_U_11
_atom_site_aniso_U_22
_atom_site_aniso_U_33
_atom_site_aniso_U_23
_atom_site_aniso_U_13
_atom_site_aniso_U_12
F1 0.150(6) 0.033(3) 0.077(4) 0.005(3) -0.005(4) -0.005(4)
C12 0.064(6) 0.052(6) 0.035(4) 0.009(5) -0.005(4) -0.001(6)
C7 0.061(6) 0.033(5) 0.040(4) -0.001(4) -0.001(4) 0.001(4)
O1 0.105(6) 0.079(6) 0.066(5) 0.023(5) -0.008(5) -0.001(6)
C8 0.061(6) 0.039(5) 0.049(5) -0.006(5) 0.001(5) -0.008(5)
O2 0.092(5) 0.049(4) 0.054(3) -0.005(4) 0.004(4) -0.011(4)
C4 0.057(6) 0.036(5) 0.059(5) 0.003(5) 0.008(5) -0.006(5)
C11 0.101(8) 0.024(5) 0.043(5) 0.004(5) -0.013(6) -0.009(5)
N1 0.075(6) 0.040(4) 0.043(4) -0.004(4) -0.001(4) -0.002(4)
C9 0.079(7) 0.052(6) 0.047(5) -0.003(6) 0.003(5) 0.012(6)
C5 0.075(6) 0.017(4) 0.036(4) 0.004(4) 0.001(4) -0.001(4)
C10 0.090(8) 0.039(6) 0.049(5) -0.014(5) 0.001(6) 0.004(5)
C18 0.069(7) 0.045(6) 0.040(4) 0.000(5) 0.007(5) -0.001(5)
C6 0.097(10) 0.060(7) 0.063(6) 0.021(6) -0.009(7) 0.001(7)
C14 0.099(8) 0.054(7) 0.060(6) 0.016(6) 0.018(6) -0.010(7)
C3 0.072(7) 0.032(5) 0.083(7) -0.008(6) 0.012(7) -0.014(5)
C17 0.103(9) 0.047(6) 0.058(6) -0.015(6) -0.006(6) 0.009(6)
C2 0.049(6) 0.063(7) 0.084(7) -0.019(7) 0.006(6) -0.006(6)
C1 0.049(6) 0.073(8) 0.063(6) -0.008(6) -0.009(5) -0.014(6)
C13 0.087(8) 0.047(6) 0.044(5) 0.010(5) 0.006(5) 0.005(6)
C16 0.143(11) 0.064(8) 0.039(5) 0.006(6) 0.020(7) 0.014(8)
C15 0.134(11) 0.052(7) 0.067(7) 0.004(6) 0.020(8) -0.005(8)

loop_
_atom_type_symbol
_atom_type_description
_atom_type_scat_dispersion_real
_atom_type_scat_dispersion_imag
_atom_type_scat_source
C C 0.0033 0.0016 'International Tables Vol C Tables 4.2.6.8 and 6.1.1.4'
H H 0.0000 0.0000 'International Tables Vol C Tables 4.2.6.8 and 6.1.1.4'
N N 0.0061 0.0033 'International Tables Vol C Tables 4.2.6.8 and 6.1.1.4'
O O 0.0106 0.0060 'International Tables Vol C Tables 4.2.6.8 and 6.1.1.4'
F F 0.0171 0.0103 'International Tables Vol C Tables 4.2.6.8 and 6.1.1.4'

loop_
_geom_angle_atom_site_label_1
_geom_angle_atom_site_label_2
_geom_angle_atom_site_label_3
_geom_angle
C7 C12 C11 119.4(8)
C7 C12 O2 123.6(9)
C11 C12 O2 116.7(9)
C12 C7 C8 118.9(8)
C12 C7 C5 115.7(8)
C8 C7 C5 125.4(8)
C9 C8 C7 122.3(9)
C9 C8 H8 118.9
C7 C8 H8 118.9
C13 O2 C12 125.0(8)
C3 C4 C6 120.3(10)
C3 C4 C5 122.2(9)
C6 C4 C5 117.4(9)
F1 C11 C12 119.1(9)
F1 C11 C10 119.2(8)
C12 C11 C10 121.6(9)
C1 N1 C18 123.0(8)
C1 N1 C5 120.7(8)
C18 N1 C5 115.9(8)
C8 C9 C10 119.8(9)
C8 C9 H9 120.1
C10 C9 H9 120.1
N1 C5 C7 108.0(7)
N1 C5 C4 107.7(7)
C7 C5 C4 113.7(7)
C11 C10 C9 117.9(9)
C11 C10 H10 121.0
C9 C10 H10 121.0
C17 C18 C13 115.9(10)
C17 C18 N1 118.5(9)
C13 C18 N1 125.5(8)
O1 C6 C4 126.6(11)
O1 C6 H6 116.7
C4 C6 H6 116.7
C13 C14 C15 119.4(11)
C13 C14 H14 120.3
C15 C14 H14 120.3
C4 C3 C2 119.9(10)
C4 C3 H3 120.1
C2 C3 H3 120.1
C16 C17 C18 123.2(11)
C16 C17 H17 118.4
C18 C17 H17 118.4
C1 C2 C3 118.6(10)
C1 C2 H2 120.7
C3 C2 H2 120.7
N1 C1 C2 122.9(10)
N1 C1 H1 118.6
C2 C1 H1 118.6
O2 C13 C14 114.1(10)
O2 C13 C18 124.7(9)
C14 C13 C18 121.2(10)
C15 C16 C17 119.8(10)
C15 C16 H16 120.1
C17 C16 H16 120.1
C16 C15 C14 120.4(12)
C16 C15 H15 119.8
C14 C15 H15 119.8

loop_
_geom_bond_atom_site_label_1
_geom_bond_atom_site_label_2
_geom_bond_distance
F1 C11 1.364(10)
C12 C7 1.368(12)
C12 C11 1.377(13)
C12 O2 1.392(11)
C7 C8 1.369(11)
C7 C5 1.507(12)
O1 C6 1.211(13)
C8 C9 1.354(12)
C8 H8 0.9300
O2 C13 1.375(11)
C4 C3 1.326(13)
C4 C6 1.433(14)
C4 C5 1.526(11)
C11 C10 1.383(13)
N1 C1 1.319(11)
N1 C18 1.404(11)
N1 C5 1.499(10)
C9 C10 1.384(13)
C9 H9 0.9300
C10 H10 0.9300
C18 C17 1.396(12)
C18 C13 1.400(14)
C6 H6 0.9300
C14 C13 1.375(13)
C14 C15 1.393(15)
C14 H14 0.9300
C3 C2 1.421(14)
C3 H3 0.9300
C17 C16 1.353(14)
C17 H17 0.9300
C2 C1 1.362(14)
C2 H2 0.9300
C1 H1 0.9300
C16 C15 1.346(16)
C16 H16 0.9300
C15 H15 0.9300

loop_
_geom_torsion_atom_site_label_1
_geom_torsion_atom_site_label_2
_geom_torsion_atom_site_label_3
_geom_torsion_atom_site_label_4
_geom_torsion
C11 C12 C7 C8 -1.9(13)
O2 C12 C7 C8 -175.7(7)
C11 C12 C7 C5 179.7(8)
O2 C12 C7 C5 5.9(12)
C12 C7 C8 C9 1.5(13)
C5 C7 C8 C9 179.7(9)
C7 C12 O2 C13 -56.5(12)
C11 C12 O2 C13 129.6(10)
C7 C12 C11 F1 -176.4(8)
O2 C12 C11 F1 -2.2(13)
C7 C12 C11 C10 0.4(14)
O2 C12 C11 C10 174.5(8)
C7 C8 C9 C10 0.5(14)
C1 N1 C5 C7 91.9(10)
C18 N1 C5 C7 -81.1(9)
C1 N1 C5 C4 -31.3(11)
C18 N1 C5 C4 155.8(8)
C12 C7 C5 N1 66.9(10)
C8 C7 C5 N1 -111.3(9)
C12 C7 C5 C4 -173.6(8)
C8 C7 C5 C4 8.1(13)
C3 C4 C5 N1 25.7(12)
C6 C4 C5 N1 -157.5(9)
C3 C4 C5 C7 -94.0(11)
C6 C4 C5 C7 82.9(11)
F1 C11 C10 C9 178.3(9)
C12 C11 C10 C9 1.6(15)
C8 C9 C10 C11 -2.1(14)
C1 N1 C18 C17 38.9(13)
C5 N1 C18 C17 -148.3(9)
C1 N1 C18 C13 -145.1(10)
C5 N1 C18 C13 27.7(14)
C3 C4 C6 O1 179.6(12)
C5 C4 C6 O1 2.7(17)
C6 C4 C3 C2 177.4(9)
C5 C4 C3 C2 -5.9(14)
C13 C18 C17 C16 0.6(16)
N1 C18 C17 C16 177.0(10)
C4 C3 C2 C1 -12.1(15)
C18 N1 C1 C2 -170.1(10)
C5 N1 C1 C2 17.5(14)
C3 C2 C1 N1 6.4(16)
C12 O2 C13 C14 -154.2(9)
C12 O2 C13 C18 27.5(15)
C15 C14 C13 O2 177.4(10)
C15 C14 C13 C18 -4.2(17)
C17 C18 C13 O2 -179.2(10)
N1 C18 C13 O2 4.8(17)
C17 C18 C13 C14 2.6(16)
N1 C18 C13 C14 -173.5(9)
C18 C17 C16 C15 -2.2(18)
C17 C16 C15 C14 0.5(19)
C13 C14 C15 C16 2.6(19)
